data_2104571
loop_
_publ_author_name
'Marsh, Richard E.'

_publ_section_title
;
 Space groups <i>P</i>1 and <i>Cc</i>: how are they doing?
;
_journal_coeditor_code BK5088
_journal_issue 6
_journal_name_full 'Acta Crystallographica Section B'
_journal_page_first 782
_journal_page_last 783
_journal_paper_doi 10.1107/S0108768109046448
_journal_volume 65
_journal_year 2009
_chemical_formula_moiety '2(C3 H10 N), C12 H8 O6 S2, C4 H8 O2'
_chemical_formula_sum 'C22 H36 N2 O8 S2'
_chemical_formula_weight 520.66
_chemical_name_systematic
;
bis(Isopropylammonium)biphenyl-4,4'-disulfonate 1,4-dioxane clathrate
;
_space_group_IT_number 2
_symmetry_cell_setting triclinic
_symmetry_Int_Tables_number 2
_symmetry_space_group_name_Hall '-P 1'
_symmetry_space_group_name_H-M 'P -1'
_cell_angle_alpha 95.40(8)
_cell_angle_beta 100.78(9)
_cell_angle_gamma 106.05(8)
_cell_formula_units_Z 1
_cell_length_a 5.768(5)
_cell_length_b 8.486(9)
_cell_length_c 14.50(2)
_cell_measurement_reflns_used 4865
_cell_measurement_temperature 213.2
_cell_measurement_theta_max 72.9
_cell_measurement_theta_min 3.1
_cell_volume 662.0(14)
_diffrn_radiation_type 'Cu K\a'
_diffrn_radiation_wavelength 1.5419
_exptl_crystal_colour colorless
_exptl_crystal_density_diffrn 1.306
_exptl_crystal_description block
_exptl_crystal_F_000 278
_cod_data_source_file bk5088.cif
_cod_data_source_block KEYSAJ
_cod_original_cell_volume 662.0(1)
_cod_original_sg_symbol_H-M 'P-1 '
_cod_database_code 2104571

loop_
_symmetry_equiv_pos_as_xyz
'x, y, z'
'-x, -y, -z'

loop_
_atom_site_label
_atom_site_type_symbol
_atom_site_fract_x
_atom_site_fract_y
_atom_site_fract_z
_atom_site_occupancy
S1 S 1.0167 0.2614 0.35648 1
O1 O 0.9201 0.1434 0.4166 1
O2 O 1.2778 0.2824 0.3564 1
O3 O 0.9695 0.4182 0.3788 1
C1 C 0.8479 0.1759 0.2384 1
C2 C 0.9137 0.0618 0.1841 1
H1 H 1.0580 0.0281 0.2106 1
C3 C 0.7750 -0.0100 0.0920 1
H2 H 0.8256 -0.0926 0.0551 1
C4 C 0.5700 0.0356 0.0500 1
C5 C 0.5049 0.1498 0.1070 1
H3 H 0.3610 0.1816 0.0824 1
C6 C 0.6400 0.2198 0.1997 1
H4 H 0.5866 0.2961 0.2380 1
N1 N 0.3584 0.7080 0.4801 1
H5 H 0.2875 0.7730 0.5104 1
H6 H 0.2410 0.6159 0.4476 1
H7 H 0.4678 0.6793 0.5229 1
C7 C 0.4890 0.8005 0.4128 1
H8 H 0.6172 0.8980 0.4480 1
C8 C 0.6092 0.6916 0.3614 1
H9 H 0.7202 0.6546 0.4048 1
H10 H 0.6922 0.7460 0.3177 1
H11 H 0.4802 0.5927 0.3256 1
C9 C 0.3050 0.8542 0.3442 1
H12 H 0.1748 0.7562 0.3088 1
H13 H 0.2270 0.9200 0.3772 1
H14 H 0.3788 0.9136 0.3000 1
O4 O -0.1085 0.6244 -0.0058 1
C10 C 0.0135 0.6025 0.0800 1
H15 H -0.0984 0.5438 0.1127 1
H16 H 0.0992 0.7104 0.1174 1
C11 C 0.1970 0.5145 0.0726 1
H17 H 0.3306 0.5864 0.0581 1
H18 H 0.2444 0.4850 0.1299 1

loop_
_geom_angle_atom_site_label_1
_geom_angle_atom_site_label_2
_geom_angle_atom_site_label_3
_geom_angle
_geom_angle_site_symmetry_1
_geom_angle_site_symmetry_2
_geom_angle_site_symmetry_3
_geom_angle_publ_flag
O1 S1 O2 113.05 . . . yes
O1 S1 O3 111.43 . . . yes
O1 S1 C1 106.34 . . . yes
O2 S1 O3 112.40 . . . yes
O2 S1 C1 106.33 . . . yes
O3 S1 C1 106.76 . . . yes
C10 O4 C11 114.61 . . 2_565 yes
S1 C1 C2 121.34 . . . yes
C2 C1 C6 118.09 . . . no
S1 C1 C6 120.54 . . . yes
C1 C2 C3 121.27 . . . no
C2 C3 C4 121.96 . . . no
C4 C4 C5 122.70 2_655 . . no
C3 C4 C5 115.62 . . . no
C3 C4 C4 121.68 . . 2_655 no
C4 C5 C6 122.66 . . . no
C1 C6 C5 120.32 . . . no
O4 C10 C11 113.62 . . . yes
O4 C11 C10 113.12 2_565 . . yes
C8 C7 C9 111.68 . . . no
N1 C7 C8 109.79 . . . yes
N1 C7 C9 108.79 . . . yes

loop_
_geom_bond_atom_site_label_1
_geom_bond_atom_site_label_2
_geom_bond_distance
_geom_bond_site_symmetry_1
_geom_bond_site_symmetry_2
_geom_bond_publ_flag
S1 O1 1.4528 . . yes
S1 O2 1.4670 . . yes
S1 O3 1.4497 . . yes
S1 C1 1.7770 . . yes
O4 C10 1.3660 . . yes
O4 C11 1.3622 . 2_565 yes
N1 C7 1.4927 . . yes
N1 H6 0.9000 . . no
N1 H7 0.9000 . . no
N1 H5 0.9000 . . no
C1 C6 1.3879 . . no
C1 C2 1.3686 . . no
C2 C3 1.4044 . . no
C3 C4 1.3953 . . no
C4 C4 1.4990 . 2_655 no
C4 C5 1.3892 . . no
C5 C6 1.4031 . . no
C2 H1 0.9800 . . no
C3 H2 0.9800 . . no
C5 H3 0.9600 . . no
C6 H4 0.9600 . . no
C10 C11 1.4676 . . no
C10 H16 0.9700 . . no
C10 H15 0.9300 . . no
C11 H18 0.9100 . . no
C11 H17 0.9100 . . no
C7 C8 1.5192 . . no
C7 C9 1.5104 . . no
C7 H8 0.9700 . . no
C8 H9 0.9500 . . no
C8 H10 0.9400 . . no
C8 H11 0.9800 . . no
C9 H12 0.9700 . . no
C9 H13 0.9600 . . no
C9 H14 0.9400 . . no
